data_8105668
loop_
_publ_author_name
'Junwei, Zheng'
'Lu, Xiu Lian'

_publ_section_title
;
 Crystal structure of
 trans-tetrakis(acetonitrile-\kN)bis(triphenylphosphine-\kP)ruthenium(II)
 dihexafluorophosphate - dichloroform (1/2), C46H44Cl6F12N4P4Ru
;
_journal_issue 3
_journal_name_full 'Zeitschrift f\"ur Kristallographie - New Crystal Structures'
_journal_page_first 425
_journal_page_last 427
_journal_paper_doi 10.1515/ncrs-2018-0430
_journal_volume 234
_journal_year 2019
_chemical_formula_moiety 'C44 H42 N4 P2 Ru, 2(F6 P), 2(C H Cl3)'
_chemical_formula_sum 'C46 H44 Cl6 F12 N4 P4 Ru'
_chemical_formula_weight 1318.50
_space_group_crystal_system orthorhombic
_space_group_IT_number 61
_space_group_name_Hall '-P 2ac 2ab'
_space_group_name_H-M_alt 'P b c a'
_atom_sites_solution_hydrogens geom
_atom_sites_solution_primary dual
_cell_angle_alpha 90
_cell_angle_beta 90
_cell_angle_gamma 90
_cell_formula_units_Z 4
_cell_length_a 14.319(2)
_cell_length_b 16.7358(5)
_cell_length_c 22.6972(16)
_cell_measurement_reflns_used 1376
_cell_measurement_temperature 235
_cell_measurement_theta_max 62.364
_cell_measurement_theta_min 20.726
_cell_volume 5439.2(9)
_computing_cell_refinement 'SAINT V8.38A (?, 2016)'
_computing_data_reduction 'SAINT V8.38A (?, 2016)'
_computing_molecular_graphics 'Olex2 (Dolomanov et al., 2009)'
_computing_publication_material 'Olex2 (Dolomanov et al., 2009)'
_computing_structure_refinement 'ShelXL (Sheldrick, 2015)'
_computing_structure_solution 'ShelXT (Sheldrick, 2015)'
_diffrn_ambient_temperature 235.38
_diffrn_measured_fraction_theta_full 0.884
_diffrn_measured_fraction_theta_max 0.968
_diffrn_measurement_device_type 'Bruker APEX-II CCD'
_diffrn_measurement_method '\f and \w scans'
_diffrn_radiation_type CuK\a
_diffrn_radiation_wavelength 1.54178
_diffrn_reflns_av_R_equivalents 0.1188
_diffrn_reflns_av_unetI/netI 0.1086
_diffrn_reflns_Laue_measured_fraction_full 0.884
_diffrn_reflns_Laue_measured_fraction_max 0.968
_diffrn_reflns_limit_h_max 12
_diffrn_reflns_limit_h_min -16
_diffrn_reflns_limit_k_max 16
_diffrn_reflns_limit_k_min -18
_diffrn_reflns_limit_l_max 26
_diffrn_reflns_limit_l_min -19
_diffrn_reflns_number 22410
_diffrn_reflns_point_group_measured_fraction_full 0.884
_diffrn_reflns_point_group_measured_fraction_max 0.968
_diffrn_reflns_theta_full 67.679
_diffrn_reflns_theta_max 63.708
_diffrn_reflns_theta_min 3.895
_diffrn_standards_number 0
_exptl_absorpt_coefficient_mu 6.861
_exptl_absorpt_correction_T_max 0.7522
_exptl_absorpt_correction_T_min 0.6580
_exptl_absorpt_correction_type multi-scan
_exptl_absorpt_process_details
;SADABS-2016/2 (Bruker,2016/2) was used for absorption correction. 
wR2(int) was 0.1343 before and 0.0645 after correction. The 
Ratio of minimum to maximum transmission is 0.8748. The \l/2 
correction factor is Not present.
;
_exptl_crystal_colour colourless
_exptl_crystal_colour_primary colourless
_exptl_crystal_density_diffrn 1.610
_exptl_crystal_description block
_exptl_crystal_F_000 2648
_exptl_crystal_size_max 0.19
_exptl_crystal_size_mid 0.08
_exptl_crystal_size_min 0.03
_refine_diff_density_max 1.334
_refine_diff_density_min -1.030
_refine_diff_density_rms 0.143
_refine_ls_extinction_coef .
_refine_ls_extinction_method none
_refine_ls_goodness_of_fit_ref 1.032
_refine_ls_hydrogen_treatment constr
_refine_ls_matrix_type full
_refine_ls_number_parameters 369
_refine_ls_number_reflns 4348
_refine_ls_number_restraints 422
_refine_ls_restrained_S_all 1.000
_refine_ls_R_factor_all 0.1517
_refine_ls_R_factor_gt 0.0727
_refine_ls_shift/su_max 0.001
_refine_ls_shift/su_mean 0.000
_refine_ls_structure_factor_coef Fsqd
_refine_ls_weighting_details 'w=1/[\s^2^(Fo^2^)+(0.0411P)^2^+41.4756P] where P=(Fo^2^+2Fc^2^)/3'
_refine_ls_weighting_scheme calc
_refine_ls_wR_factor_gt 0.1326
_refine_ls_wR_factor_ref 0.1672
_reflns_Friedel_coverage 0.000
_reflns_Friedel_fraction_full .
_reflns_Friedel_fraction_max .
_reflns_number_gt 2515
_reflns_number_total 4348
_reflns_threshold_expression 'I > 2\s(I)'
_cod_data_source_file suppl_ncrs-2018-0430_suppl.cif
_cod_data_source_block 2
_cod_original_cell_volume 5439.1(9)
_cod_database_code 8105668
_shelx_space_group_comment
;
The symmetry employed for this shelxl refinement is uniquely defined
by the following loop, which should always be used as a source of
symmetry information in preference to the above space-group names.
They are only intended as comments.
;
_shelx_estimated_absorpt_t_max 0.821
_shelx_estimated_absorpt_t_min 0.356
_olex2_refinement_description
;
1. Fixed Uiso
 At 1.2 times of:
  All C(H) groups
 At 1.5 times of:
  All C(H,H,H) groups
2. Rigid bond restraints
 All non-hydrogen atoms
 with sigma for 1-2 distances of 0.01 and sigma for 1-3 distances of 0.01
3. Uiso/Uaniso restraints and constraints
All non-hydrogen atoms have similar U: within 2A with sigma of 0.04 and sigma
for terminal atoms of 0.08
Uanis(F5) \\sim Ueq, Uanis(F4) \\sim Ueq, Uanis(F2) \\sim Ueq, Uanis(F9) \\sim
Ueq, Uanis(F7) \\sim Ueq, Uanis(F1) \\sim Ueq: with sigma of 0.005 and sigma
for terminal atoms of 0.01
4. Others
 Fixed Sof: F9(0.5) F7(0.5) F4(0.5) F1(0.5) F2(0.5) F5(0.5) F6(0.5) F8(0.5)
5.a Ternary CH refined with riding coordinates:
 C23(H23)
5.b Aromatic/amide H refined with riding coordinates:
 C8(H8), C12(H12), C16(H16), C5(H5), C4(H4), C1(H1), C14(H14), C9(H9),
 C17(H17), C11(H11), C18(H18), C15(H15), C3(H3), C10(H10), C2(H2)
5.c Idealised Me refined as rotating group:
 C21(H21A,H21B,H21C), C20(H20A,H20B,H20C)
;

loop_
_space_group_symop_operation_xyz
'x, y, z'
'-x+1/2, -y, z+1/2'
'-x, y+1/2, -z+1/2'
'x+1/2, -y+1/2, -z'
'-x, -y, -z'
'x-1/2, y, -z-1/2'
'x, -y-1/2, z-1/2'
'-x-1/2, y-1/2, z'

loop_
_atom_site_label
_atom_site_type_symbol
_atom_site_fract_x
_atom_site_fract_y
_atom_site_fract_z
_atom_site_U_iso_or_equiv
_atom_site_adp_type
_atom_site_occupancy
_atom_site_site_symmetry_order
_atom_site_calc_flag
_atom_site_refinement_flags_posn
_atom_site_refinement_flags_adp
_atom_site_refinement_flags_occupancy
_atom_site_disorder_assembly
_atom_site_disorder_group
Ru1 Ru 0.5000 0.5000 0.5000 0.0219(2) Uani 1 2 d S TU P . .
P1 P 0.39018(13) 0.51697(13) 0.57874(9) 0.0255(5) Uani 1 1 d . U . . .
P2 P 0.24915(17) 0.73262(15) 0.39451(13) 0.0443(6) Uani 1 1 d . U . . .
Cl2 Cl 0.6086(2) 0.8982(3) 0.25043(17) 0.1116(15) Uani 1 1 d . U . . .
Cl1 Cl 0.4267(3) 0.8810(2) 0.2932(2) 0.1148(15) Uani 1 1 d . U . . .
Cl3 Cl 0.5454(3) 0.9976(3) 0.34567(19) 0.1347(17) Uani 1 1 d . U . . .
N1 N 0.4882(4) 0.3820(4) 0.5143(3) 0.0262(15) Uani 1 1 d . U . . .
F10 F 0.3312(4) 0.7945(4) 0.3976(3) 0.0721(18) Uani 1 1 d . U . . .
F3 F 0.1673(4) 0.6699(4) 0.3915(4) 0.095(2) Uani 1 1 d . U . . .
N2 N 0.3949(4) 0.4900(4) 0.4420(3) 0.0260(15) Uani 1 1 d . U . . .
C8 C 0.3308(6) 0.4495(6) 0.6847(4) 0.035(2) Uani 1 1 d . U . . .
H8 H 0.2789 0.4833 0.6803 0.042 Uiso 1 1 calc R . . . .
C7 C 0.4023(5) 0.4523(5) 0.6435(3) 0.0274(17) Uani 1 1 d . U . . .
C12 C 0.4796(6) 0.4043(5) 0.6528(4) 0.0337(19) Uani 1 1 d . U . . .
H12 H 0.5301 0.4066 0.6264 0.040 Uiso 1 1 calc R . . . .
C16 C 0.1098(6) 0.4468(5) 0.4991(4) 0.042(2) Uani 1 1 d . U . . .
H16 H 0.0533 0.4322 0.4810 0.050 Uiso 1 1 calc R . . . .
C22 C 0.3346(5) 0.4844(5) 0.4095(3) 0.0253(18) Uani 1 1 d . U . . .
C6 C 0.3785(5) 0.6159(5) 0.6109(4) 0.0297(18) Uani 1 1 d . U . . .
C5 C 0.4567(6) 0.6638(5) 0.6161(4) 0.036(2) Uani 1 1 d . U . . .
H5 H 0.5145 0.6450 0.6021 0.043 Uiso 1 1 calc R . . . .
C13 C 0.2746(5) 0.4898(5) 0.5523(3) 0.0268(17) Uani 1 1 d . U . . .
C19 C 0.4761(5) 0.3162(6) 0.5233(4) 0.034(2) Uani 1 1 d . U . . .
C4 C 0.4516(6) 0.7385(5) 0.6413(4) 0.038(2) Uani 1 1 d . U . . .
H4 H 0.5050 0.7710 0.6438 0.046 Uiso 1 1 calc R . . . .
C1 C 0.2951(6) 0.6442(6) 0.6323(4) 0.042(2) Uani 1 1 d . U . . .
H1 H 0.2412 0.6124 0.6291 0.050 Uiso 1 1 calc R . . . .
C14 C 0.2430(6) 0.4131(5) 0.5577(4) 0.0331(19) Uani 1 1 d . U . . .
H14 H 0.2766 0.3757 0.5801 0.040 Uiso 1 1 calc R . . . .
C9 C 0.3346(7) 0.3986(6) 0.7314(4) 0.044(2) Uani 1 1 d . U . . .
H9 H 0.2846 0.3968 0.7582 0.053 Uiso 1 1 calc R . . . .
C17 C 0.1417(5) 0.5241(5) 0.4950(4) 0.039(2) Uani 1 1 d . U . . .
H17 H 0.1070 0.5622 0.4738 0.047 Uiso 1 1 calc R . . . .
C11 C 0.4833(7) 0.3533(5) 0.7003(4) 0.045(2) Uani 1 1 d . U . . .
H11 H 0.5359 0.3205 0.7057 0.054 Uiso 1 1 calc R . . . .
C21 C 0.2573(6) 0.4781(6) 0.3690(4) 0.044(2) Uani 1 1 d . U . . .
H21A H 0.2809 0.4745 0.3290 0.066 Uiso 1 1 calc GR . . . .
H21B H 0.2178 0.5250 0.3727 0.066 Uiso 1 1 calc GR . . . .
H21C H 0.2212 0.4307 0.3781 0.066 Uiso 1 1 calc GR . . . .
C18 C 0.2240(5) 0.5458(5) 0.5216(4) 0.033(2) Uani 1 1 d . U . . .
H18 H 0.2456 0.5987 0.5189 0.039 Uiso 1 1 calc R . . . .
C15 C 0.1608(6) 0.3910(6) 0.5296(4) 0.044(2) Uani 1 1 d . U . . .
H15 H 0.1401 0.3378 0.5316 0.052 Uiso 1 1 calc R . . . .
C3 C 0.3675(7) 0.7648(6) 0.6627(5) 0.053(3) Uani 1 1 d . U . . .
H3 H 0.3636 0.8155 0.6804 0.064 Uiso 1 1 calc R . . . .
C10 C 0.4110(7) 0.3498(6) 0.7398(4) 0.050(2) Uani 1 1 d . U . . .
H10 H 0.4134 0.3147 0.7722 0.060 Uiso 1 1 calc R . . . .
C2 C 0.2890(7) 0.7180(6) 0.6584(5) 0.051(3) Uani 1 1 d . U . . .
H2 H 0.2316 0.7364 0.6732 0.062 Uiso 1 1 calc R . . . .
C20 C 0.4595(7) 0.2325(6) 0.5368(6) 0.064(3) Uani 1 1 d . U . . .
H20A H 0.4533 0.2025 0.5004 0.096 Uiso 1 1 calc GR . . . .
H20B H 0.4026 0.2274 0.5597 0.096 Uiso 1 1 calc GR . . . .
H20C H 0.5117 0.2115 0.5593 0.096 Uiso 1 1 calc GR . . . .
F9 F 0.1928(11) 0.7948(11) 0.4306(8) 0.078(4) Uani 0.5 1 d . U . A 1
F7 F 0.2099(12) 0.7680(11) 0.3365(7) 0.077(4) Uani 0.5 1 d . U . A 1
F4 F 0.3189(9) 0.6624(8) 0.4064(8) 0.073(3) Uani 0.5 1 d . U . A 2
C23 C 0.5134(8) 0.9474(7) 0.2811(5) 0.069(3) Uani 1 1 d . U . . .
H23 H 0.4909 0.9874 0.2523 0.083 Uiso 1 1 calc R . . . .
F1 F 0.2285(13) 0.7346(11) 0.4629(7) 0.098(4) Uani 0.5 1 d . U . A 2
F2 F 0.2918(11) 0.6996(10) 0.4544(7) 0.086(4) Uani 0.5 1 d . U . A 1
F5 F 0.3085(10) 0.6715(10) 0.3590(9) 0.086(4) Uani 0.5 1 d . U . A 1
F6 F 0.2708(17) 0.7287(14) 0.3270(7) 0.123(6) Uani 0.5 1 d . U . A 2
F8 F 0.1775(10) 0.8012(9) 0.3846(13) 0.113(6) Uani 0.5 1 d . U . A 2

loop_
_atom_site_aniso_label
_atom_site_aniso_U_11
_atom_site_aniso_U_22
_atom_site_aniso_U_33
_atom_site_aniso_U_23
_atom_site_aniso_U_13
_atom_site_aniso_U_12
Ru1 0.0185(4) 0.0235(4) 0.0239(4) 0.0002(5) 0.0004(4) 0.0009(4)
P1 0.0212(9) 0.0284(13) 0.0268(10) -0.0021(10) 0.0030(8) 0.0000(8)
P2 0.0363(12) 0.0331(14) 0.0636(16) 0.0057(14) -0.0064(13) 0.0033(11)
Cl2 0.0593(19) 0.185(4) 0.090(2) 0.002(3) 0.0217(18) 0.011(2)
Cl1 0.087(2) 0.083(3) 0.174(4) -0.013(3) 0.065(3) -0.0106(19)
Cl3 0.146(4) 0.150(4) 0.107(3) -0.039(3) -0.036(3) 0.014(3)
N1 0.020(3) 0.033(3) 0.026(4) -0.004(3) 0.000(3) 0.001(3)
F10 0.056(3) 0.065(4) 0.096(5) 0.017(4) -0.015(3) -0.022(3)
F3 0.056(4) 0.052(4) 0.175(7) 0.015(4) -0.021(4) -0.019(3)
N2 0.030(3) 0.019(4) 0.029(3) 0.000(3) 0.003(3) -0.002(3)
C8 0.036(5) 0.044(6) 0.026(4) 0.007(4) 0.007(3) 0.000(4)
C7 0.033(4) 0.029(5) 0.021(4) -0.001(4) -0.003(3) -0.001(3)
C12 0.037(5) 0.038(5) 0.026(4) -0.005(4) -0.007(3) 0.002(4)
C16 0.025(4) 0.049(5) 0.051(5) -0.002(6) -0.008(4) -0.006(4)
C22 0.028(4) 0.021(5) 0.027(4) -0.002(4) -0.006(3) -0.003(3)
C6 0.026(4) 0.027(4) 0.036(5) -0.003(4) -0.001(3) -0.001(3)
C5 0.029(4) 0.036(5) 0.043(5) -0.013(5) -0.002(4) 0.002(3)
C13 0.020(3) 0.028(4) 0.032(4) -0.004(4) 0.008(3) 0.001(3)
C19 0.033(5) 0.034(4) 0.035(5) -0.001(5) 0.008(4) 0.003(4)
C4 0.046(5) 0.032(5) 0.036(5) -0.003(4) 0.003(4) -0.007(4)
C1 0.031(4) 0.037(5) 0.057(6) -0.013(5) -0.002(4) -0.002(4)
C14 0.031(4) 0.028(4) 0.041(5) 0.002(4) -0.001(4) -0.003(3)
C9 0.056(5) 0.052(7) 0.024(4) 0.004(5) 0.007(4) -0.009(4)
C17 0.025(4) 0.044(5) 0.048(5) 0.002(5) -0.005(4) 0.007(3)
C11 0.056(6) 0.032(5) 0.046(5) 0.010(4) -0.006(4) 0.007(4)
C21 0.038(5) 0.053(7) 0.040(5) -0.006(5) -0.011(4) -0.001(4)
C18 0.026(4) 0.029(5) 0.043(5) 0.003(4) 0.005(3) -0.001(3)
C15 0.034(5) 0.032(5) 0.064(6) -0.003(5) -0.002(4) -0.010(4)
C3 0.067(6) 0.036(6) 0.057(6) -0.029(5) 0.002(5) 0.004(4)
C10 0.069(6) 0.048(6) 0.033(5) 0.006(5) -0.002(4) -0.004(5)
C2 0.046(5) 0.047(6) 0.061(7) -0.014(6) 0.010(5) 0.013(4)
C20 0.061(7) 0.027(5) 0.104(10) 0.008(7) -0.008(7) -0.006(5)
F9 0.076(7) 0.075(7) 0.084(7) -0.014(6) 0.014(6) 0.012(5)
F7 0.080(7) 0.082(8) 0.070(6) 0.008(6) -0.031(6) 0.000(6)
F4 0.060(6) 0.056(6) 0.103(8) 0.001(7) -0.018(6) 0.023(5)
C23 0.063(7) 0.079(8) 0.064(7) 0.012(6) -0.010(6) -0.002(5)
F1 0.110(8) 0.097(8) 0.088(6) -0.004(6) 0.035(6) -0.014(6)
F2 0.085(7) 0.089(8) 0.082(6) 0.034(6) -0.014(6) -0.008(6)
F5 0.075(6) 0.078(7) 0.104(7) -0.015(7) 0.012(6) 0.022(5)
F6 0.167(18) 0.150(18) 0.054(6) 0.009(7) -0.010(7) -0.041(10)
F8 0.056(7) 0.040(7) 0.243(17) 0.043(13) -0.031(12) 0.010(5)

loop_
_atom_type_symbol
_atom_type_description
_atom_type_scat_dispersion_real
_atom_type_scat_dispersion_imag
_atom_type_scat_source
C C 0.0181 0.0091 'International Tables Vol C Tables 4.2.6.8 and 6.1.1.4'
H H 0.0000 0.0000 'International Tables Vol C Tables 4.2.6.8 and 6.1.1.4'
Cl Cl 0.3639 0.7018 'International Tables Vol C Tables 4.2.6.8 and 6.1.1.4'
F F 0.0727 0.0534 'International Tables Vol C Tables 4.2.6.8 and 6.1.1.4'
N N 0.0311 0.0180 'International Tables Vol C Tables 4.2.6.8 and 6.1.1.4'
P P 0.2955 0.4335 'International Tables Vol C Tables 4.2.6.8 and 6.1.1.4'
Ru Ru 0.0552 3.2960 'International Tables Vol C Tables 4.2.6.8 and 6.1.1.4'

loop_
_geom_angle_atom_site_label_1
_geom_angle_atom_site_label_2
_geom_angle_atom_site_label_3
_geom_angle
_geom_angle_site_symmetry_1
_geom_angle_site_symmetry_3
P1 Ru1 P1 180.0 . 5_666
N1 Ru1 P1 93.41(17) . 5_666
N1 Ru1 P1 86.59(17) 5_666 5_666
N1 Ru1 P1 93.41(17) 5_666 .
N1 Ru1 P1 86.59(17) . .
N1 Ru1 N1 180.0 . 5_666
N2 Ru1 P1 90.44(18) 5_666 5_666
N2 Ru1 P1 89.57(18) 5_666 .
N2 Ru1 P1 89.56(18) . 5_666
N2 Ru1 P1 90.43(18) . .
N2 Ru1 N1 87.8(3) 5_666 5_666
N2 Ru1 N1 92.2(3) 5_666 .
N2 Ru1 N1 92.2(3) . 5_666
N2 Ru1 N1 87.8(3) . .
N2 Ru1 N2 180.0(3) . 5_666
C7 P1 Ru1 117.7(3) . .
C6 P1 Ru1 117.9(3) . .
C6 P1 C7 102.9(4) . .
C6 P1 C13 106.1(4) . .
C13 P1 Ru1 108.8(2) . .
C13 P1 C7 101.7(4) . .
F10 P2 F3 179.6(4) . .
F10 P2 F1 94.8(7) . .
F10 P2 F2 84.5(6) . .
F3 P2 F1 85.3(7) . .
F3 P2 F2 95.3(6) . .
F9 P2 F10 85.6(7) . .
F9 P2 F3 94.7(7) . .
F9 P2 F2 89.0(9) . .
F9 P2 F5 178.3(9) . .
F7 P2 F10 93.2(7) . .
F7 P2 F3 87.0(7) . .
F7 P2 F9 90.2(9) . .
F7 P2 F2 177.6(9) . .
F7 P2 F5 90.5(9) . .
F4 P2 F10 90.6(6) . .
F4 P2 F3 89.0(6) . .
F4 P2 F1 88.1(10) . .
F5 P2 F10 92.8(7) . .
F5 P2 F3 86.9(7) . .
F5 P2 F2 90.2(9) . .
F6 P2 F10 85.5(8) . .
F6 P2 F3 94.4(8) . .
F6 P2 F4 90.6(11) . .
F6 P2 F1 178.7(12) . .
F8 P2 F10 90.7(6) . .
F8 P2 F3 89.7(6) . .
F8 P2 F4 177.9(11) . .
F8 P2 F1 90.2(12) . .
F8 P2 F6 91.1(13) . .
C19 N1 Ru1 175.8(6) . .
C22 N2 Ru1 179.2(6) . .
C7 C8 H8 119.4 . .
C9 C8 H8 119.4 . .
C9 C8 C7 121.2(9) . .
C8 C7 P1 119.4(6) . .
C12 C7 P1 122.8(6) . .
C12 C7 C8 117.8(8) . .
C7 C12 H12 119.6 . .
C11 C12 C7 120.7(8) . .
C11 C12 H12 119.6 . .
C17 C16 H16 120.1 . .
C17 C16 C15 119.8(8) . .
C15 C16 H16 120.1 . .
N2 C22 C21 179.2(9) . .
C5 C6 P1 119.2(6) . .
C1 C6 P1 122.4(6) . .
C1 C6 C5 118.3(8) . .
C6 C5 H5 119.4 . .
C4 C5 C6 121.2(8) . .
C4 C5 H5 119.4 . .
C14 C13 P1 120.5(6) . .
C14 C13 C18 120.7(7) . .
C18 C13 P1 118.5(6) . .
N1 C19 C20 178.1(10) . .
C5 C4 H4 120.5 . .
C3 C4 C5 119.1(9) . .
C3 C4 H4 120.5 . .
C6 C1 H1 119.4 . .
C2 C1 C6 121.2(9) . .
C2 C1 H1 119.4 . .
C13 C14 H14 120.3 . .
C13 C14 C15 119.4(8) . .
C15 C14 H14 120.3 . .
C8 C9 H9 119.6 . .
C8 C9 C10 120.8(9) . .
C10 C9 H9 119.6 . .
C16 C17 H17 119.9 . .
C16 C17 C18 120.3(8) . .
C18 C17 H17 119.9 . .
C12 C11 H11 119.7 . .
C10 C11 C12 120.7(9) . .
C10 C11 H11 119.7 . .
C22 C21 H21A 109.5 . .
C22 C21 H21B 109.5 . .
C22 C21 H21C 109.5 . .
H21A C21 H21B 109.5 . .
H21A C21 H21C 109.5 . .
H21B C21 H21C 109.5 . .
C13 C18 C17 119.7(8) . .
C13 C18 H18 120.2 . .
C17 C18 H18 120.2 . .
C16 C15 C14 120.0(8) . .
C16 C15 H15 120.0 . .
C14 C15 H15 120.0 . .
C4 C3 H3 119.7 . .
C4 C3 C2 120.7(9) . .
C2 C3 H3 119.7 . .
C9 C10 H10 120.6 . .
C11 C10 C9 118.8(9) . .
C11 C10 H10 120.6 . .
C1 C2 C3 119.5(9) . .
C1 C2 H2 120.2 . .
C3 C2 H2 120.2 . .
C19 C20 H20A 109.5 . .
C19 C20 H20B 109.5 . .
C19 C20 H20C 109.5 . .
H20A C20 H20B 109.5 . .
H20A C20 H20C 109.5 . .
H20B C20 H20C 109.5 . .
Cl2 C23 Cl3 110.9(6) . .
Cl2 C23 H23 108.2 . .
Cl1 C23 Cl2 109.3(7) . .
Cl1 C23 Cl3 111.8(7) . .
Cl1 C23 H23 108.2 . .
Cl3 C23 H23 108.2 . .

loop_
_geom_bond_atom_site_label_1
_geom_bond_atom_site_label_2
_geom_bond_distance
_geom_bond_site_symmetry_2
Ru1 P1 2.397(2) 5_666
Ru1 P1 2.3973(19) .
Ru1 N1 2.008(7) .
Ru1 N1 2.008(7) 5_666
Ru1 N2 2.007(6) 5_666
Ru1 N2 2.007(6) .
P1 C7 1.832(8) .
P1 C6 1.817(8) .
P1 C13 1.818(7) .
P2 F10 1.568(6) .
P2 F3 1.574(6) .
P2 F9 1.550(15) .
P2 F7 1.550(14) .
P2 F4 1.565(12) .
P2 F1 1.580(16) .
P2 F2 1.588(14) .
P2 F5 1.555(14) .
P2 F6 1.564(17) .
P2 F8 1.556(13) .
Cl2 C23 1.737(12) .
Cl1 C23 1.688(12) .
Cl3 C23 1.751(12) .
N1 C19 1.134(10) .
N2 C22 1.139(9) .
C8 H8 0.9400 .
C8 C7 1.387(11) .
C8 C9 1.360(11) .
C7 C12 1.384(11) .
C12 H12 0.9400 .
C12 C11 1.376(11) .
C16 H16 0.9400 .
C16 C17 1.374(12) .
C16 C15 1.374(12) .
C22 C21 1.443(10) .
C6 C5 1.382(11) .
C6 C1 1.374(11) .
C5 H5 0.9400 .
C5 C4 1.377(12) .
C13 C14 1.367(11) .
C13 C18 1.374(11) .
C19 C20 1.454(13) .
C4 H4 0.9400 .
C4 C3 1.371(12) .
C1 H1 0.9400 .
C1 C2 1.373(13) .
C14 H14 0.9400 .
C14 C15 1.387(11) .
C9 H9 0.9400 .
C9 C10 1.379(13) .
C17 H17 0.9400 .
C17 C18 1.375(11) .
C11 H11 0.9400 .
C11 C10 1.372(13) .
C21 H21A 0.9700 .
C21 H21B 0.9700 .
C21 H21C 0.9700 .
C18 H18 0.9400 .
C15 H15 0.9400 .
C3 H3 0.9400 .
C3 C2 1.374(13) .
C10 H10 0.9400 .
C2 H2 0.9400 .
C20 H20A 0.9700 .
C20 H20B 0.9700 .
C20 H20C 0.9700 .
C23 H23 0.9900 .
